data_4511332
loop_
_publ_author_name
'Zhao, Xia-Xia'
'Ma, Jian-Ping'
'Dong, Yu-Bin'
'Huang, Ru-Qi'
'Lai, Tianshu'

_publ_section_title
;
 Construction of Metal&#x2212;Organic Frameworks (M = Cd(II), Co(II),
 Zn(II), and Cu(II)) Based on Semirigid Oxadiazole Bridging Ligands by
 Solution and Hydrothermal Reactions
;
_journal_issue 6
_journal_name_full 'Crystal Growth &amp; Design'
_journal_page_first 1058
_journal_paper_doi 10.1021/cg060583+
_journal_volume 7
_journal_year 2007
_chemical_formula_sum 'C40 H36 Cl2 Cu N16 O4'
_chemical_formula_weight 939.29
_chemical_name_systematic
; 
 ? 
;
_space_group_IT_number 2
_symmetry_cell_setting triclinic
_symmetry_space_group_name_Hall '-P 1'
_symmetry_space_group_name_H-M 'P -1'
_atom_sites_solution_hydrogens geom
_atom_sites_solution_primary direct
_atom_sites_solution_secondary difmap
_audit_creation_method SHELXL-97
_cell_angle_alpha 76.715(5)
_cell_angle_beta 78.033(5)
_cell_angle_gamma 68.386(5)
_cell_formula_units_Z 1
_cell_length_a 7.853(2)
_cell_length_b 8.349(3)
_cell_length_c 17.153(5)
_cell_measurement_reflns_used 620
_cell_measurement_temperature 298(2)
_cell_measurement_theta_max 19.568
_cell_measurement_theta_min 2.468
_cell_volume 1008.2(5)
_computing_cell_refinement 'Bruker SMART'
_computing_data_collection 'Bruker SMART'
_computing_data_reduction 'Bruker SAINT'
_computing_molecular_graphics 'Bruker SHELXTL'
_computing_publication_material 'Bruker SHELXTL'
_computing_structure_refinement 'SHELXL-97 (Sheldrick, 1997)'
_computing_structure_solution 'SHELXS-97 (Sheldrick, 1990)'
_diffrn_ambient_temperature 298(2)
_diffrn_measured_fraction_theta_full 0.984
_diffrn_measured_fraction_theta_max 0.984
_diffrn_measurement_device_type 'CCD area detector'
_diffrn_measurement_method 'phi and omega scans'
_diffrn_radiation_monochromator graphite
_diffrn_radiation_source 'fine-focus sealed tube'
_diffrn_radiation_type MoK\a
_diffrn_radiation_wavelength 0.71073
_diffrn_reflns_av_R_equivalents 0.0413
_diffrn_reflns_av_sigmaI/netI 0.1094
_diffrn_reflns_limit_h_max 9
_diffrn_reflns_limit_h_min -7
_diffrn_reflns_limit_k_max 9
_diffrn_reflns_limit_k_min -10
_diffrn_reflns_limit_l_max 20
_diffrn_reflns_limit_l_min -20
_diffrn_reflns_number 5349
_diffrn_reflns_theta_full 25.49
_diffrn_reflns_theta_max 25.49
_diffrn_reflns_theta_min 1.23
_exptl_absorpt_coefficient_mu 0.740
_exptl_absorpt_correction_T_max 0.9926
_exptl_absorpt_correction_T_min 0.8196
_exptl_absorpt_correction_type multi-scan
_exptl_absorpt_process_details sadabs
_exptl_crystal_colour blue
_exptl_crystal_density_diffrn 1.547
_exptl_crystal_density_method 'not measured'
_exptl_crystal_description plan
_exptl_crystal_F_000 483
_exptl_crystal_size_max 0.28
_exptl_crystal_size_mid 0.21
_exptl_crystal_size_min 0.01
_refine_diff_density_max 0.389
_refine_diff_density_min -0.414
_refine_diff_density_rms 0.096
_refine_ls_extinction_method none
_refine_ls_goodness_of_fit_ref 1.007
_refine_ls_hydrogen_treatment constr
_refine_ls_matrix_type full
_refine_ls_number_parameters 286
_refine_ls_number_reflns 3685
_refine_ls_number_restraints 3
_refine_ls_restrained_S_all 1.007
_refine_ls_R_factor_all 0.1145
_refine_ls_R_factor_gt 0.0744
_refine_ls_shift/su_max 0.000
_refine_ls_shift/su_mean 0.000
_refine_ls_structure_factor_coef Fsqd
_refine_ls_weighting_details 'calc w=1/[\s^2^(Fo^2^)+(0.0780P)^2^+0.0000P] where P=(Fo^2^+2Fc^2^)/3'
_refine_ls_weighting_scheme calc
_refine_ls_wR_factor_gt 0.1509
_refine_ls_wR_factor_ref 0.1782
_reflns_number_gt 2458
_reflns_number_total 3685
_reflns_threshold_expression >2sigma(I)
_cod_data_source_file cg060583%2Bsi20060901_024314.cif
_cod_data_source_block 3
_cod_depositor_comments
;
The following automatic conversions were performed:

'_symmetry_cell_setting' value 'Triclinic' changed to 'triclinic'
according to
/usr/data/users/saulius/automatic-downloads/retrospective/ACS/lib/dictionaries/cif_core.dic
dictionary named 'cif_core.dic' version 2.4.2 from 2011-04-26.

Automatic conversion script
Id: cif_fix_values 2281 2013-09-26 08:29:07Z andrius 
;
_cod_original_sg_symbol_H-M P-1
_cod_database_code 4511332

loop_
_symmetry_equiv_pos_as_xyz
'x, y, z'
'-x, -y, -z'

loop_
_atom_site_label
_atom_site_type_symbol
_atom_site_fract_x
_atom_site_fract_y
_atom_site_fract_z
_atom_site_U_iso_or_equiv
_atom_site_adp_type
_atom_site_occupancy
_atom_site_symmetry_multiplicity
_atom_site_calc_flag
_atom_site_refinement_flags
Cu1 Cu 1.0000 1.0000 0.0000 0.0300(3) Uani 1 2 d S
N1 N 1.2689(7) 0.5356(6) 0.5365(3) 0.0401(13) Uani 1 1 d .
N2 N 1.1700(7) 0.6396(7) 0.5960(3) 0.0425(13) Uani 1 1 d .
N3 N 0.3040(6) 1.1498(5) 0.7847(3) 0.0287(11) Uani 1 1 d .
N4 N 0.2286(6) 1.0589(6) 0.7549(3) 0.0349(12) Uani 1 1 d .
N5 N 0.1437(6) 1.0454(5) 0.8887(2) 0.0278(10) Uani 1 1 d .
N6 N 1.3448(6) 0.5251(6) 0.1020(3) 0.0290(11) Uani 1 1 d .
N7 N 1.4720(7) 0.6092(6) 0.0820(3) 0.0389(12) Uani 1 1 d .
N8 N 1.2098(6) 0.7719(6) 0.0292(3) 0.0319(11) Uani 1 1 d .
C1 C 1.1783(7) 0.5949(7) 0.4763(3) 0.0306(13) Uani 1 1 d .
C2 C 1.2242(8) 0.5359(7) 0.3982(3) 0.0297(13) Uani 1 1 d .
C3 C 1.3945(8) 0.4123(8) 0.3798(3) 0.0370(14) Uani 1 1 d .
H3 H 1.4773 0.3643 0.4175 0.044 Uiso 1 1 calc R
C4 C 1.4415(8) 0.3601(7) 0.3048(3) 0.0369(14) Uani 1 1 d .
H4 H 1.5571 0.2787 0.2922 0.044 Uiso 1 1 calc R
C5 C 1.3216(8) 0.4258(7) 0.2494(3) 0.0312(13) Uani 1 1 d .
C6 C 1.1484(9) 0.5478(8) 0.2682(4) 0.0434(16) Uani 1 1 d .
H6 H 1.0641 0.5922 0.2312 0.052 Uiso 1 1 calc R
C7 C 1.1025(9) 0.6027(8) 0.3424(4) 0.0424(15) Uani 1 1 d .
H7 H 0.9878 0.6858 0.3545 0.051 Uiso 1 1 calc R
C8 C 1.3716(9) 0.3716(7) 0.1667(3) 0.0356(14) Uani 1 1 d .
H8A H 1.4997 0.2958 0.1604 0.043 Uiso 1 1 calc R
H8B H 1.2950 0.3063 0.1626 0.043 Uiso 1 1 calc R
C9 C 1.1925(8) 0.6235(7) 0.0704(3) 0.0325(13) Uani 1 1 d .
H9 H 1.0877 0.5924 0.0763 0.039 Uiso 1 1 calc R
C10 C 1.3855(8) 0.7540(8) 0.0371(4) 0.0398(15) Uani 1 1 d .
H10 H 1.4395 0.8385 0.0124 0.048 Uiso 1 1 calc R
C11 C 1.0266(8) 0.7511(7) 0.5661(3) 0.0319(13) Uani 1 1 d .
C12 C 0.8751(7) 0.8835(7) 0.6042(3) 0.0295(13) Uani 1 1 d .
C13 C 0.7260(8) 0.9953(8) 0.5652(3) 0.0370(14) Uani 1 1 d .
H13 H 0.7238 0.9899 0.5118 0.044 Uiso 1 1 calc R
C14 C 0.5812(8) 1.1143(8) 0.6047(4) 0.0388(15) Uani 1 1 d .
H14 H 0.4827 1.1894 0.5776 0.047 Uiso 1 1 calc R
C15 C 0.5809(8) 1.1234(7) 0.6839(3) 0.0310(13) Uani 1 1 d .
C16 C 0.7319(8) 1.0130(8) 0.7230(3) 0.0381(15) Uani 1 1 d .
H16 H 0.7348 1.0193 0.7762 0.046 Uiso 1 1 calc R
C17 C 0.8757(8) 0.8959(8) 0.6835(3) 0.0372(14) Uani 1 1 d .
H17 H 0.9758 0.8231 0.7101 0.045 Uiso 1 1 calc R
C18 C 0.4198(8) 1.2456(7) 0.7297(3) 0.0366(14) Uani 1 1 d .
H18A H 0.4650 1.3011 0.7609 0.044 Uiso 1 1 calc R
H18B H 0.3456 1.3363 0.6918 0.044 Uiso 1 1 calc R
C19 C 0.1345(8) 0.9992(7) 0.8189(3) 0.0338(14) Uani 1 1 d .
H19 H 0.0660 0.9301 0.8173 0.041 Uiso 1 1 calc R
C20 C 0.2546(8) 1.1392(7) 0.8634(3) 0.0316(13) Uani 1 1 d .
H20 H 0.2922 1.1903 0.8965 0.038 Uiso 1 1 calc R
Cl1 Cl 0.8239(2) 0.8253(2) -0.05513(9) 0.0447(4) Uani 1 1 d .
O1 O 1.0200(5) 0.7320(5) 0.4899(2) 0.0317(9) Uani 1 1 d .
O2 O 0.1552(7) 0.5499(6) 0.8569(3) 0.0716(15) Uani 1 1 d D
H1W H 0.2556 0.5450 0.8703 0.086 Uiso 1 1 d RD
H2W H 0.0595 0.6327 0.8715 0.086 Uiso 1 1 d RD

loop_
_atom_site_aniso_label
_atom_site_aniso_U_11
_atom_site_aniso_U_22
_atom_site_aniso_U_33
_atom_site_aniso_U_23
_atom_site_aniso_U_13
_atom_site_aniso_U_12
Cu1 0.0301(6) 0.0308(6) 0.0221(5) -0.0001(4) 0.0013(4) -0.0073(5)
N1 0.031(3) 0.051(3) 0.031(3) -0.012(2) -0.005(2) -0.002(3)
N2 0.033(3) 0.050(3) 0.036(3) -0.013(3) -0.013(2) 0.004(3)
N3 0.030(3) 0.026(2) 0.027(3) -0.007(2) 0.001(2) -0.007(2)
N4 0.038(3) 0.041(3) 0.027(3) -0.010(2) 0.004(2) -0.015(2)
N5 0.029(3) 0.031(3) 0.021(2) -0.003(2) -0.001(2) -0.009(2)
N6 0.033(3) 0.029(3) 0.023(2) -0.006(2) -0.005(2) -0.006(2)
N7 0.032(3) 0.041(3) 0.042(3) -0.005(2) -0.001(2) -0.013(2)
N8 0.030(3) 0.031(3) 0.031(3) 0.001(2) -0.006(2) -0.009(2)
C1 0.024(3) 0.032(3) 0.033(3) -0.005(3) -0.001(3) -0.008(3)
C2 0.034(3) 0.025(3) 0.026(3) -0.002(2) 0.000(3) -0.008(3)
C3 0.032(3) 0.044(4) 0.030(3) -0.004(3) -0.011(3) -0.005(3)
C4 0.033(3) 0.033(3) 0.036(3) -0.009(3) -0.005(3) 0.001(3)
C5 0.033(3) 0.025(3) 0.031(3) -0.006(3) -0.004(3) -0.003(3)
C6 0.044(4) 0.044(4) 0.030(3) -0.003(3) -0.022(3) 0.006(3)
C7 0.034(3) 0.042(4) 0.035(3) -0.008(3) -0.003(3) 0.005(3)
C8 0.048(4) 0.024(3) 0.034(3) -0.006(3) -0.009(3) -0.008(3)
C9 0.035(3) 0.037(3) 0.028(3) -0.005(3) -0.007(3) -0.013(3)
C10 0.039(4) 0.038(4) 0.037(4) 0.000(3) -0.002(3) -0.013(3)
C11 0.034(3) 0.038(3) 0.026(3) -0.004(3) 0.000(3) -0.017(3)
C12 0.025(3) 0.030(3) 0.032(3) -0.006(3) 0.002(3) -0.010(3)
C13 0.042(4) 0.044(4) 0.023(3) -0.007(3) -0.002(3) -0.012(3)
C14 0.036(3) 0.038(3) 0.034(3) -0.001(3) -0.005(3) -0.006(3)
C15 0.035(3) 0.026(3) 0.028(3) -0.004(2) 0.004(3) -0.010(3)
C16 0.048(4) 0.045(4) 0.025(3) -0.015(3) -0.002(3) -0.015(3)
C17 0.033(3) 0.046(4) 0.033(3) -0.007(3) -0.010(3) -0.010(3)
C18 0.043(4) 0.031(3) 0.028(3) -0.002(3) 0.004(3) -0.010(3)
C19 0.033(3) 0.040(3) 0.031(3) -0.007(3) -0.002(3) -0.016(3)
C20 0.037(3) 0.033(3) 0.029(3) -0.006(3) -0.002(3) -0.017(3)
Cl1 0.0481(10) 0.0563(10) 0.0370(9) -0.0133(7) -0.0018(7) -0.0250(8)
O1 0.033(2) 0.036(2) 0.024(2) -0.0042(17) -0.0053(17) -0.0085(19)
O2 0.061(3) 0.060(3) 0.094(4) -0.028(3) -0.017(3) -0.007(3)

loop_
_atom_type_symbol
_atom_type_description
_atom_type_scat_dispersion_real
_atom_type_scat_dispersion_imag
_atom_type_scat_source
C C 0.0033 0.0016 'International Tables Vol C Tables 4.2.6.8 and 6.1.1.4'
H H 0.0000 0.0000 'International Tables Vol C Tables 4.2.6.8 and 6.1.1.4'
N N 0.0061 0.0033 'International Tables Vol C Tables 4.2.6.8 and 6.1.1.4'
O O 0.0106 0.0060 'International Tables Vol C Tables 4.2.6.8 and 6.1.1.4'
Cu Cu 0.3201 1.2651 'International Tables Vol C Tables 4.2.6.8 and 6.1.1.4'
Cl Cl 0.1484 0.1585 'International Tables Vol C Tables 4.2.6.8 and 6.1.1.4'

loop_
_geom_angle_atom_site_label_1
_geom_angle_atom_site_label_2
_geom_angle_atom_site_label_3
_geom_angle
_geom_angle_site_symmetry_1
_geom_angle_site_symmetry_3
N5 Cu1 N5 180.000(1) 2_676 1_654
N5 Cu1 N8 90.51(18) 2_676 2_775
N5 Cu1 N8 89.49(18) 1_654 2_775
N5 Cu1 N8 89.49(18) 2_676 .
N5 Cu1 N8 90.51(18) 1_654 .
N8 Cu1 N8 180.0(3) 2_775 .
N5 Cu1 Cl1 92.29(13) 2_676 2_775
N5 Cu1 Cl1 87.71(13) 1_654 2_775
N8 Cu1 Cl1 91.13(13) 2_775 2_775
N8 Cu1 Cl1 88.87(13) . 2_775
N5 Cu1 Cl1 87.71(13) 2_676 .
N5 Cu1 Cl1 92.29(13) 1_654 .
N8 Cu1 Cl1 88.87(14) 2_775 .
N8 Cu1 Cl1 91.13(13) . .
Cl1 Cu1 Cl1 180.00(5) 2_775 .
C1 N1 N2 106.7(4) . .
C11 N2 N1 105.8(5) . .
C20 N3 N4 110.2(4) . .
C20 N3 C18 129.6(5) . .
N4 N3 C18 120.1(4) . .
C19 N4 N3 102.6(4) . .
C20 N5 C19 102.1(4) . .
C20 N5 Cu1 129.9(4) . 1_456
C19 N5 Cu1 127.8(4) . 1_456
C9 N6 N7 110.0(4) . .
C9 N6 C8 128.5(5) . .
N7 N6 C8 119.6(5) . .
C10 N7 N6 102.1(5) . .
C9 N8 C10 102.7(5) . .
C9 N8 Cu1 126.6(4) . .
C10 N8 Cu1 127.0(4) . .
N1 C1 O1 112.6(5) . .
N1 C1 C2 128.6(5) . .
O1 C1 C2 118.9(5) . .
C7 C2 C3 119.3(5) . .
C7 C2 C1 121.3(5) . .
C3 C2 C1 119.4(5) . .
C2 C3 C4 119.7(6) . .
C2 C3 H3 120.1 . .
C4 C3 H3 120.1 . .
C5 C4 C3 121.2(5) . .
C5 C4 H4 119.4 . .
C3 C4 H4 119.4 . .
C4 C5 C6 119.3(5) . .
C4 C5 C8 121.8(5) . .
C6 C5 C8 118.9(5) . .
C7 C6 C5 119.7(6) . .
C7 C6 H6 120.2 . .
C5 C6 H6 120.2 . .
C2 C7 C6 120.8(6) . .
C2 C7 H7 119.6 . .
C6 C7 H7 119.6 . .
N6 C8 C5 111.0(4) . .
N6 C8 H8A 109.4 . .
C5 C8 H8A 109.4 . .
N6 C8 H8B 109.4 . .
C5 C8 H8B 109.4 . .
H8A C8 H8B 108.0 . .
N8 C9 N6 110.4(5) . .
N8 C9 H9 124.8 . .
N6 C9 H9 124.8 . .
N7 C10 N8 114.8(5) . .
N7 C10 H10 122.6 . .
N8 C10 H10 122.6 . .
N2 C11 O1 112.8(5) . .
N2 C11 C12 128.2(5) . .
O1 C11 C12 119.0(5) . .
C13 C12 C17 118.5(5) . .
C13 C12 C11 122.4(5) . .
C17 C12 C11 119.1(5) . .
C14 C13 C12 120.6(5) . .
C14 C13 H13 119.7 . .
C12 C13 H13 119.7 . .
C13 C14 C15 120.7(6) . .
C13 C14 H14 119.7 . .
C15 C14 H14 119.7 . .
C14 C15 C16 119.0(5) . .
C14 C15 C18 121.6(5) . .
C16 C15 C18 119.4(5) . .
C17 C16 C15 120.1(5) . .
C17 C16 H16 119.9 . .
C15 C16 H16 119.9 . .
C16 C17 C12 121.2(5) . .
C16 C17 H17 119.4 . .
C12 C17 H17 119.4 . .
N3 C18 C15 110.7(4) . .
N3 C18 H18A 109.5 . .
C15 C18 H18A 109.5 . .
N3 C18 H18B 109.5 . .
C15 C18 H18B 109.5 . .
H18A C18 H18B 108.1 . .
N4 C19 N5 114.9(5) . .
N4 C19 H19 122.6 . .
N5 C19 H19 122.6 . .
N3 C20 N5 110.3(5) . .
N3 C20 H20 124.9 . .
N5 C20 H20 124.9 . .
C1 O1 C11 102.1(4) . .
H1W O2 H2W 115.5 . .

loop_
_geom_bond_atom_site_label_1
_geom_bond_atom_site_label_2
_geom_bond_distance
_geom_bond_site_symmetry_2
Cu1 N5 2.037(4) 2_676
Cu1 N5 2.037(4) 1_654
Cu1 N8 2.046(4) 2_775
Cu1 N8 2.046(4) .
Cu1 Cl1 2.7564(16) 2_775
Cu1 Cl1 2.7564(16) .
N1 C1 1.277(7) .
N1 N2 1.407(6) .
N2 C11 1.282(7) .
N3 C20 1.317(6) .
N3 N4 1.350(6) .
N3 C18 1.479(7) .
N4 C19 1.298(7) .
N5 C20 1.322(7) .
N5 C19 1.362(7) .
N5 Cu1 2.037(4) 1_456
N6 C9 1.320(7) .
N6 N7 1.368(6) .
N6 C8 1.471(7) .
N7 C10 1.304(7) .
N8 C9 1.317(7) .
N8 C10 1.364(7) .
C1 O1 1.366(6) .
C1 C2 1.461(7) .
C2 C7 1.372(8) .
C2 C3 1.383(7) .
C3 C4 1.388(7) .
C3 H3 0.9300 .
C4 C5 1.357(8) .
C4 H4 0.9300 .
C5 C6 1.393(8) .
C5 C8 1.517(7) .
C6 C7 1.383(8) .
C6 H6 0.9300 .
C7 H7 0.9300 .
C8 H8A 0.9700 .
C8 H8B 0.9700 .
C9 H9 0.9300 .
C10 H10 0.9300 .
C11 O1 1.367(6) .
C11 C12 1.451(7) .
C12 C13 1.387(8) .
C12 C17 1.388(8) .
C13 C14 1.378(7) .
C13 H13 0.9300 .
C14 C15 1.378(8) .
C14 H14 0.9300 .
C15 C16 1.395(8) .
C15 C18 1.505(7) .
C16 C17 1.366(8) .
C16 H16 0.9300 .
C17 H17 0.9300 .
C18 H18A 0.9700 .
C18 H18B 0.9700 .
C19 H19 0.9300 .
C20 H20 0.9300 .
O2 H1W 0.8512 .
O2 H2W 0.8506 .

loop_
_geom_hbond_atom_site_label_D
_geom_hbond_atom_site_label_H
_geom_hbond_atom_site_label_A
_geom_hbond_distance_DH
_geom_hbond_distance_HA
_geom_hbond_distance_DA
_geom_hbond_angle_DHA
_geom_hbond_site_symmetry_A
O2 H2W Cl1 0.85 2.32 3.145(5) 164.8 1_456
O2 H1W N7 0.85 2.26 3.034(7) 150.9 2_766

loop_
_geom_torsion_atom_site_label_1
_geom_torsion_atom_site_label_2
_geom_torsion_atom_site_label_3
_geom_torsion_atom_site_label_4
_geom_torsion
_geom_torsion_site_symmetry_1
C1 N1 N2 C11 0.9(6) .
C20 N3 N4 C19 0.6(6) .
C18 N3 N4 C19 -178.0(5) .
C9 N6 N7 C10 -1.4(6) .
C8 N6 N7 C10 -167.0(5) .
N5 Cu1 N8 C9 39.3(5) 2_676
N5 Cu1 N8 C9 -140.7(5) 1_654
N8 Cu1 N8 C9 -55(100) 2_775
Cl1 Cu1 N8 C9 131.6(5) 2_775
Cl1 Cu1 N8 C9 -48.4(5) .
N5 Cu1 N8 C10 -115.4(5) 2_676
N5 Cu1 N8 C10 64.6(5) 1_654
N8 Cu1 N8 C10 150(100) 2_775
Cl1 Cu1 N8 C10 -23.1(5) 2_775
Cl1 Cu1 N8 C10 156.9(5) .
N2 N1 C1 O1 -1.1(6) .
N2 N1 C1 C2 178.3(5) .
N1 C1 C2 C7 173.5(6) .
O1 C1 C2 C7 -7.1(8) .
N1 C1 C2 C3 -7.5(9) .
O1 C1 C2 C3 172.0(5) .
C7 C2 C3 C4 1.3(9) .
C1 C2 C3 C4 -177.8(5) .
C2 C3 C4 C5 -1.3(9) .
C3 C4 C5 C6 0.0(9) .
C3 C4 C5 C8 179.3(5) .
C4 C5 C6 C7 1.2(9) .
C8 C5 C6 C7 -178.1(6) .
C3 C2 C7 C6 0.0(9) .
C1 C2 C7 C6 179.0(6) .
C5 C6 C7 C2 -1.2(10) .
C9 N6 C8 C5 -85.9(7) .
N7 N6 C8 C5 76.7(6) .
C4 C5 C8 N6 -126.0(6) .
C6 C5 C8 N6 53.3(7) .
C10 N8 C9 N6 1.2(6) .
Cu1 N8 C9 N6 -158.3(4) .
N7 N6 C9 N8 0.1(6) .
C8 N6 C9 N8 164.1(5) .
N6 N7 C10 N8 2.3(6) .
C9 N8 C10 N7 -2.3(7) .
Cu1 N8 C10 N7 157.1(4) .
N1 N2 C11 O1 -0.4(7) .
N1 N2 C11 C12 177.0(5) .
N2 C11 C12 C13 -179.2(6) .
O1 C11 C12 C13 -2.0(8) .
N2 C11 C12 C17 -1.3(9) .
O1 C11 C12 C17 176.0(5) .
C17 C12 C13 C14 -0.7(8) .
C11 C12 C13 C14 177.2(5) .
C12 C13 C14 C15 -0.6(9) .
C13 C14 C15 C16 1.7(9) .
C13 C14 C15 C18 -176.7(5) .
C14 C15 C16 C17 -1.3(9) .
C18 C15 C16 C17 177.1(5) .
C15 C16 C17 C12 -0.1(9) .
C13 C12 C17 C16 1.1(9) .
C11 C12 C17 C16 -176.9(5) .
C20 N3 C18 C15 123.8(6) .
N4 N3 C18 C15 -57.9(7) .
C14 C15 C18 N3 101.8(6) .
C16 C15 C18 N3 -76.6(7) .
N3 N4 C19 N5 0.0(6) .
C20 N5 C19 N4 -0.7(7) .
Cu1 N5 C19 N4 173.8(4) 1_456
N4 N3 C20 N5 -1.1(6) .
C18 N3 C20 N5 177.4(5) .
C19 N5 C20 N3 1.0(6) .
Cu1 N5 C20 N3 -173.3(3) 1_456
N1 C1 O1 C11 0.9(6) .
C2 C1 O1 C11 -178.6(5) .
N2 C11 O1 C1 -0.3(6) .
C12 C11 O1 C1 -177.9(4) .
